data_7053678
loop_
_publ_author_name
'Sun, Mingtai'
'Mu, Ying'
'Wu, Qiaolin'
'Gao, Wei'
'Ye, Ling'

_publ_section_title
;
 Synthesis, structures and ethylene polymerization behavior of
 half-metallocene chromium(iii) catalysts bearing salicylaldiminato
 ligands
;
_journal_issue 12
_journal_name_full 'New Journal of Chemistry'
_journal_page_first 2979
_journal_paper_doi 10.1039/c0nj00439a
_journal_volume 34
_journal_year 2010
_chemical_formula_sum 'C22 H22 Cl3 Cr N2 O3'
_chemical_formula_weight 520.77
_chemical_name_systematic
;
?
;
_space_group_IT_number 14
_symmetry_cell_setting monoclinic
_symmetry_space_group_name_Hall '-P 2ybc'
_symmetry_space_group_name_H-M 'P 1 21/c 1'
_atom_sites_solution_hydrogens geom
_atom_sites_solution_primary direct
_atom_sites_solution_secondary difmap
_audit_creation_method SHELXL-97
_cell_angle_alpha 90.00
_cell_angle_beta 110.76(3)
_cell_angle_gamma 90.00
_cell_formula_units_Z 4
_cell_length_a 11.365(2)
_cell_length_b 18.149(4)
_cell_length_c 12.445(3)
_cell_measurement_temperature 293(2)
_cell_volume 2400.3(10)
_computing_cell_refinement 'RAPID AUTO'
_computing_data_collection 'RAPID AUTO'
_computing_data_reduction 'RAPID AUTO'
_computing_molecular_graphics 'Bruker SHELXTL'
_computing_publication_material 'Bruker SHELXTL'
_computing_structure_refinement 'SHELXL-97 (Sheldrick, 1997)'
_computing_structure_solution 'SHELXS-97 (Sheldrick, 1990)'
_diffrn_ambient_temperature 293(2)
_diffrn_measured_fraction_theta_full 0.983
_diffrn_measured_fraction_theta_max 0.983
_diffrn_measurement_device_type 'Rigaku R-AXIS RAPID IP diffractometer'
_diffrn_measurement_method 'Oscillation scans'
_diffrn_radiation_monochromator graphite
_diffrn_radiation_source 'fine-focus sealed tube'
_diffrn_radiation_type MoK\a
_diffrn_radiation_wavelength 0.71073
_diffrn_reflns_av_R_equivalents 0.0654
_diffrn_reflns_av_sigmaI/netI 0.0548
_diffrn_reflns_limit_h_max 13
_diffrn_reflns_limit_h_min -13
_diffrn_reflns_limit_k_max 21
_diffrn_reflns_limit_k_min -21
_diffrn_reflns_limit_l_max 13
_diffrn_reflns_limit_l_min -14
_diffrn_reflns_number 18085
_diffrn_reflns_theta_full 25.03
_diffrn_reflns_theta_max 25.03
_diffrn_reflns_theta_min 3.07
_exptl_absorpt_coefficient_mu 0.836
_exptl_absorpt_correction_type none
_exptl_crystal_colour green
_exptl_crystal_density_diffrn 1.441
_exptl_crystal_density_method 'not measured'
_exptl_crystal_description block
_exptl_crystal_F_000 1068
_exptl_crystal_size_max 0.12
_exptl_crystal_size_mid 0.12
_exptl_crystal_size_min 0.10
_refine_diff_density_max 0.582
_refine_diff_density_min -0.492
_refine_diff_density_rms 0.072
_refine_ls_extinction_method none
_refine_ls_goodness_of_fit_ref 1.037
_refine_ls_hydrogen_treatment constr
_refine_ls_matrix_type full
_refine_ls_number_parameters 282
_refine_ls_number_reflns 4172
_refine_ls_number_restraints 0
_refine_ls_restrained_S_all 1.037
_refine_ls_R_factor_all 0.1221
_refine_ls_R_factor_gt 0.0741
_refine_ls_shift/su_max 0.000
_refine_ls_shift/su_mean 0.000
_refine_ls_structure_factor_coef Fsqd
_refine_ls_weighting_details 'calc w=1/[\s^2^(Fo^2^)+(0.1306P)^2^+0.1907P] where P=(Fo^2^+2Fc^2^)/3'
_refine_ls_weighting_scheme calc
_refine_ls_wR_factor_gt 0.1953
_refine_ls_wR_factor_ref 0.2262
_reflns_number_gt 2499
_reflns_number_total 4172
_reflns_threshold_expression >2sigma(I)
_cod_data_source_file c0nj00439a.txt
_cod_data_source_block complex_5
_cod_depositor_comments
;
The following automatic conversions were performed:

'_symmetry_cell_setting' value 'Monoclinic' changed to 'monoclinic'
according to /home/saulius/struct/CIF-dictionaries/cif_core.dic
dictionary named 'cif_core.dic' version 2.4.2 from 2011-04-26.

Automatic conversion script
Id: cif_fix_values 1891 2012-01-12 08:04:46Z andrius 
;
_cod_original_cell_volume 2400.3(8)
_cod_original_sg_symbol_H-M P2(1)/c
_cod_database_code 7053678

loop_
_symmetry_equiv_pos_as_xyz
'x, y, z'
'-x, y+1/2, -z+1/2'
'-x, -y, -z'
'x, -y-1/2, z-1/2'

loop_
_atom_site_label
_atom_site_type_symbol
_atom_site_fract_x
_atom_site_fract_y
_atom_site_fract_z
_atom_site_U_iso_or_equiv
_atom_site_adp_type
_atom_site_occupancy
_atom_site_symmetry_multiplicity
_atom_site_calc_flag
_atom_site_refinement_flags
Cr1 Cr 0.78039(8) 0.12867(4) 0.97467(7) 0.0624(3) Uani 1 1 d .
Cl1 Cl 0.95023(15) 0.13825(9) 0.91550(13) 0.0858(5) Uani 1 1 d .
Cl2 Cl 0.9007(4) 0.9481(3) 0.3816(4) 0.251(2) Uani 1 1 d .
Cl3 Cl 0.7076(4) 0.8588(3) 0.2332(4) 0.2273(19) Uani 1 1 d .
O1 O 0.6948(3) 0.21494(19) 0.9000(3) 0.0716(10) Uani 1 1 d .
O2 O 0.7373(7) 0.5216(3) 1.1319(5) 0.147(2) Uani 1 1 d .
O3 O 0.6000(6) 0.5447(3) 0.9658(5) 0.1125(16) Uani 1 1 d .
N1 N 0.8651(3) 0.1873(2) 1.1189(3) 0.0584(10) Uani 1 1 d .
N2 N 0.6713(7) 0.5025(3) 1.0347(5) 0.0946(16) Uani 1 1 d .
C1 C 0.7406(12) 0.0163(5) 0.9029(11) 0.125(3) Uani 1 1 d .
H1 H 0.7787 -0.0076 0.8526 0.150 Uiso 1 1 calc R
C2 C 0.6292(12) 0.0545(5) 0.8688(9) 0.131(4) Uani 1 1 d .
H2 H 0.5729 0.0631 0.7895 0.158 Uiso 1 1 calc R
C3 C 0.6058(9) 0.0729(5) 0.9693(15) 0.139(4) Uani 1 1 d .
H3A H 0.5301 0.0973 0.9719 0.167 Uiso 1 1 calc R
C4 C 0.6995(10) 0.0450(6) 1.0605(8) 0.115(3) Uani 1 1 d .
H4 H 0.7039 0.0465 1.1405 0.138 Uiso 1 1 calc R
C5 C 0.7820(9) 0.0114(4) 1.0221(10) 0.122(3) Uani 1 1 d .
H5 H 0.8564 -0.0159 1.0701 0.146 Uiso 1 1 calc R
C6 C 0.6899(4) 0.2821(3) 0.9330(4) 0.0547(11) Uani 1 1 d .
C7 C 0.6067(4) 0.3328(3) 0.8559(4) 0.0571(12) Uani 1 1 d .
C8 C 0.6052(5) 0.4049(3) 0.8926(5) 0.0650(13) Uani 1 1 d .
H8 H 0.5538 0.4392 0.8420 0.078 Uiso 1 1 calc R
C9 C 0.6770(6) 0.4267(3) 1.0005(5) 0.0713(14) Uani 1 1 d .
C10 C 0.7581(6) 0.3785(3) 1.0785(5) 0.0670(13) Uani 1 1 d .
H10 H 0.8067 0.3946 1.1518 0.080 Uiso 1 1 calc R
C11 C 0.7660(4) 0.3062(3) 1.0461(4) 0.0553(11) Uani 1 1 d .
C12 C 0.8489(4) 0.2571(3) 1.1306(4) 0.0596(12) Uani 1 1 d .
H12 H 0.8958 0.2779 1.2012 0.071 Uiso 1 1 calc R
C13 C 0.5186(4) 0.3102(3) 0.7408(4) 0.0577(12) Uani 1 1 d .
C14 C 0.5508(5) 0.2577(3) 0.6743(4) 0.0706(14) Uani 1 1 d .
H14 H 0.6300 0.2360 0.7023 0.085 Uiso 1 1 calc R
C15 C 0.4676(6) 0.2374(4) 0.5680(5) 0.0863(18) Uani 1 1 d .
H15 H 0.4904 0.2022 0.5247 0.104 Uiso 1 1 calc R
C16 C 0.3504(6) 0.2697(4) 0.5263(5) 0.0922(19) Uani 1 1 d .
H16 H 0.2936 0.2557 0.4548 0.111 Uiso 1 1 calc R
C17 C 0.3172(6) 0.3215(4) 0.5884(6) 0.0907(19) Uani 1 1 d .
H17 H 0.2391 0.3443 0.5584 0.109 Uiso 1 1 calc R
C18 C 0.3984(5) 0.3403(3) 0.6952(5) 0.0766(15) Uani 1 1 d .
H18 H 0.3727 0.3741 0.7386 0.092 Uiso 1 1 calc R
C19 C 0.9599(5) 0.1491(3) 1.2195(5) 0.0717(15) Uani 1 1 d .
H19 H 0.9655 0.0978 1.1974 0.086 Uiso 1 1 calc R
C20 C 1.0888(6) 0.1828(5) 1.2505(7) 0.116(3) Uani 1 1 d .
H20A H 1.1067 0.1914 1.1817 0.173 Uiso 1 1 calc R
H20B H 1.1504 0.1497 1.2997 0.173 Uiso 1 1 calc R
H20C H 1.0914 0.2286 1.2897 0.173 Uiso 1 1 calc R
C21 C 0.9166(8) 0.1486(5) 1.3236(6) 0.112(3) Uani 1 1 d .
H21A H 0.9079 0.1984 1.3458 0.168 Uiso 1 1 calc R
H21B H 0.9779 0.1234 1.3865 0.168 Uiso 1 1 calc R
H21C H 0.8371 0.1238 1.3033 0.168 Uiso 1 1 calc R
C22 C 0.8040(16) 0.8665(7) 0.3658(11) 0.193(6) Uani 1 1 d .
H22A H 0.8573 0.8232 0.3870 0.231 Uiso 1 1 calc R
H22B H 0.7564 0.8698 0.4167 0.231 Uiso 1 1 calc R

loop_
_atom_site_aniso_label
_atom_site_aniso_U_11
_atom_site_aniso_U_22
_atom_site_aniso_U_33
_atom_site_aniso_U_23
_atom_site_aniso_U_13
_atom_site_aniso_U_12
Cr1 0.0639(5) 0.0453(5) 0.0680(6) -0.0002(4) 0.0112(4) 0.0065(4)
Cl1 0.0816(10) 0.1024(12) 0.0736(10) 0.0059(8) 0.0279(8) 0.0190(8)
Cl2 0.239(4) 0.199(4) 0.224(4) 0.048(3) -0.031(3) -0.077(3)
Cl3 0.214(4) 0.231(5) 0.176(4) -0.009(3) -0.006(3) -0.007(3)
O1 0.072(2) 0.052(2) 0.069(2) -0.0092(17) -0.0011(18) 0.0183(17)
O2 0.246(7) 0.053(3) 0.112(4) -0.017(3) 0.026(5) 0.009(4)
O3 0.163(5) 0.050(2) 0.122(4) 0.014(3) 0.048(4) 0.022(3)
N1 0.053(2) 0.055(3) 0.062(2) 0.0102(19) 0.014(2) 0.0105(19)
N2 0.145(5) 0.047(3) 0.089(4) -0.002(3) 0.037(4) 0.003(3)
C1 0.151(8) 0.062(5) 0.167(10) -0.034(5) 0.064(8) -0.024(5)
C2 0.137(8) 0.079(6) 0.123(7) -0.002(5) -0.021(6) -0.051(6)
C3 0.077(5) 0.080(6) 0.250(14) -0.004(8) 0.045(8) -0.027(4)
C4 0.109(6) 0.100(6) 0.135(7) -0.003(5) 0.041(6) -0.038(5)
C5 0.119(7) 0.060(4) 0.149(8) 0.022(5) 0.001(6) -0.013(4)
C6 0.051(3) 0.049(3) 0.063(3) 0.000(2) 0.018(2) 0.003(2)
C7 0.060(3) 0.054(3) 0.060(3) 0.007(2) 0.024(3) 0.009(2)
C8 0.077(3) 0.048(3) 0.071(3) 0.011(2) 0.026(3) 0.012(2)
C9 0.096(4) 0.046(3) 0.073(4) -0.003(3) 0.032(3) -0.001(3)
C10 0.087(4) 0.049(3) 0.060(3) -0.006(2) 0.020(3) -0.004(3)
C11 0.058(3) 0.046(3) 0.059(3) 0.002(2) 0.017(2) 0.004(2)
C12 0.057(3) 0.058(3) 0.056(3) -0.003(2) 0.010(2) -0.003(2)
C13 0.059(3) 0.058(3) 0.056(3) 0.011(2) 0.019(2) 0.008(2)
C14 0.064(3) 0.085(4) 0.062(3) 0.001(3) 0.021(3) 0.007(3)
C15 0.082(4) 0.105(5) 0.067(4) -0.010(3) 0.019(3) 0.000(4)
C16 0.090(5) 0.104(5) 0.062(4) 0.002(3) 0.002(3) -0.006(4)
C17 0.068(4) 0.089(5) 0.090(5) 0.013(4) -0.002(3) 0.015(3)
C18 0.067(3) 0.067(4) 0.087(4) 0.009(3) 0.016(3) 0.017(3)
C19 0.075(3) 0.065(3) 0.069(3) 0.010(3) 0.018(3) 0.019(3)
C20 0.064(4) 0.125(7) 0.125(6) 0.017(5) -0.006(4) 0.010(4)
C21 0.142(7) 0.118(6) 0.081(4) 0.042(4) 0.046(5) 0.043(5)
C22 0.310(19) 0.157(11) 0.139(10) -0.024(7) 0.113(12) 0.000(10)

loop_
_atom_type_symbol
_atom_type_description
_atom_type_scat_dispersion_real
_atom_type_scat_dispersion_imag
_atom_type_scat_source
C C 0.0033 0.0016 'International Tables Vol C Tables 4.2.6.8 and 6.1.1.4'
H H 0.0000 0.0000 'International Tables Vol C Tables 4.2.6.8 and 6.1.1.4'
N N 0.0061 0.0033 'International Tables Vol C Tables 4.2.6.8 and 6.1.1.4'
O O 0.0106 0.0060 'International Tables Vol C Tables 4.2.6.8 and 6.1.1.4'
Cl Cl 0.1484 0.1585 'International Tables Vol C Tables 4.2.6.8 and 6.1.1.4'
Cr Cr 0.3209 0.6236 'International Tables Vol C Tables 4.2.6.8 and 6.1.1.4'

loop_
_geom_angle_atom_site_label_1
_geom_angle_atom_site_label_2
_geom_angle_atom_site_label_3
_geom_angle
O1 Cr1 N1 90.05(15)
O1 Cr1 C5 151.5(3)
N1 Cr1 C5 108.3(3)
O1 Cr1 C3 93.7(3)
N1 Cr1 C3 114.2(4)
C5 Cr1 C3 59.2(4)
O1 Cr1 C1 124.5(4)
N1 Cr1 C1 144.4(4)
C5 Cr1 C1 36.8(3)
C3 Cr1 C1 60.7(4)
O1 Cr1 C2 93.2(3)
N1 Cr1 C2 151.3(4)
C5 Cr1 C2 60.2(3)
C3 Cr1 C2 37.2(4)
C1 Cr1 C2 36.1(4)
O1 Cr1 C4 124.6(3)
N1 Cr1 C4 94.6(3)
C5 Cr1 C4 35.1(3)
C3 Cr1 C4 35.4(3)
C1 Cr1 C4 60.4(4)
C2 Cr1 C4 60.4(4)
O1 Cr1 Cl1 97.05(13)
N1 Cr1 Cl1 93.16(12)
C5 Cr1 Cl1 103.3(3)
C3 Cr1 Cl1 150.6(4)
C1 Cr1 Cl1 90.9(3)
C2 Cr1 Cl1 114.7(4)
C4 Cr1 Cl1 137.5(3)
C6 O1 Cr1 133.8(3)
C12 N1 C19 116.4(4)
C12 N1 Cr1 125.1(3)
C19 N1 Cr1 118.4(3)
O3 N2 O2 122.5(6)
O3 N2 C9 118.6(6)
O2 N2 C9 118.9(6)
C2 C1 C5 106.7(9)
C2 C1 Cr1 72.1(5)
C5 C1 Cr1 71.6(4)
C1 C2 C3 106.8(9)
C1 C2 Cr1 71.7(5)
C3 C2 Cr1 71.2(5)
C4 C3 C2 108.5(9)
C4 C3 Cr1 73.4(5)
C2 C3 Cr1 71.7(5)
C5 C4 C3 108.3(9)
C5 C4 Cr1 71.4(5)
C3 C4 Cr1 71.2(5)
C4 C5 C1 109.7(9)
C4 C5 Cr1 73.5(5)
C1 C5 Cr1 71.7(4)
O1 C6 C7 119.2(5)
O1 C6 C11 121.4(4)
C7 C6 C11 119.4(4)
C8 C7 C6 118.1(5)
C8 C7 C13 119.7(4)
C6 C7 C13 122.2(4)
C9 C8 C7 121.8(5)
C8 C9 C10 121.7(5)
C8 C9 N2 119.6(5)
C10 C9 N2 118.8(6)
C11 C10 C9 119.3(5)
C10 C11 C6 119.7(5)
C10 C11 C12 117.7(5)
C6 C11 C12 122.5(4)
N1 C12 C11 127.1(5)
C18 C13 C14 116.9(5)
C18 C13 C7 120.9(5)
C14 C13 C7 122.2(4)
C15 C14 C13 121.2(5)
C14 C15 C16 119.5(6)
C17 C16 C15 120.5(6)
C16 C17 C18 120.1(6)
C17 C18 C13 121.7(6)
N1 C19 C20 111.9(5)
N1 C19 C21 110.9(5)
C20 C19 C21 111.1(6)
Cl3 C22 Cl2 110.1(7)

loop_
_geom_bond_atom_site_label_1
_geom_bond_atom_site_label_2
_geom_bond_distance
Cr1 O1 1.903(4)
Cr1 N1 2.013(4)
Cr1 C5 2.207(7)
Cr1 C3 2.207(7)
Cr1 C1 2.208(7)
Cr1 C2 2.213(7)
Cr1 C4 2.233(8)
Cr1 Cl1 2.3034(17)
Cl2 C22 1.813(14)
Cl3 C22 1.631(14)
O1 C6 1.294(6)
O2 N2 1.225(8)
O3 N2 1.220(7)
N1 C12 1.297(6)
N1 C19 1.500(7)
N2 C9 1.448(7)
C1 C2 1.371(14)
C1 C5 1.392(13)
C2 C3 1.408(14)
C3 C4 1.349(13)
C4 C5 1.339(12)
C6 C7 1.421(7)
C6 C11 1.434(7)
C7 C8 1.388(7)
C7 C13 1.485(7)
C8 C9 1.360(8)
C9 C10 1.386(8)
C10 C11 1.386(7)
C11 C12 1.444(7)
C13 C18 1.392(7)
C13 C14 1.393(7)
C14 C15 1.375(8)
C15 C16 1.377(9)
C16 C17 1.353(9)
C17 C18 1.365(8)
C19 C20 1.505(9)
C19 C21 1.539(8)
